data_7224556
loop_
_publ_author_name
'Li, Quan-Quan'
'Zhang, Wen-Qian'
'Ren, Chun-Yan'
'Fan, Yan-Ping'
'Li, Jian-Li'
'Liu, Ping'
'Wang, Yao-Yu'

_publ_section_title
;
 Reaction-determined assemblies of 0D to 3D complexes: structural
 diversities and luminescence properties
;
_journal_issue 19
_journal_name_full CrystEngComm
_journal_page_first 3358
_journal_paper_doi 10.1039/C6CE00273K
_journal_volume 18
_journal_year 2016
_chemical_formula_sum 'C28 H17 N4 O12 Zn2'
_chemical_formula_weight 732.20
_chemical_name_systematic
; 
 ? 
;
_space_group_IT_number 14
_symmetry_cell_setting monoclinic
_symmetry_space_group_name_Hall '-P 2ybc'
_symmetry_space_group_name_H-M 'P 1 21/c 1'
_atom_sites_solution_hydrogens geom
_atom_sites_solution_primary direct
_atom_sites_solution_secondary difmap
_audit_creation_method SHELXL-97
_audit_update_record
;
2015-12-25 deposited with the CCDC.
2016-03-09 downloaded from the CCDC.
;
_cell_angle_alpha 90.00
_cell_angle_beta 103.464(16)
_cell_angle_gamma 90.00
_cell_formula_units_Z 4
_cell_length_a 13.295(11)
_cell_length_b 14.652(13)
_cell_length_c 15.117(13)
_cell_measurement_reflns_used 1348
_cell_measurement_temperature 296(2)
_cell_measurement_theta_max 19.44
_cell_measurement_theta_min 2.71
_cell_volume 2864(4)
_computing_cell_refinement 'Bruker SAINT'
_computing_data_collection 'Bruker APEX2'
_computing_data_reduction 'Bruker SAINT'
_computing_molecular_graphics 'Bruker SHELXTL'
_computing_publication_material 'Bruker SHELXTL'
_computing_structure_refinement 'SHELXL-97 (Sheldrick, 2008)'
_computing_structure_solution 'SHELXS-97 (Sheldrick, 2008)'
_diffrn_ambient_temperature 296(2)
_diffrn_measured_fraction_theta_full 0.992
_diffrn_measured_fraction_theta_max 0.992
_diffrn_measurement_device_type 'Bruker APEX-II CCD'
_diffrn_measurement_method '\f and \w scans'
_diffrn_radiation_monochromator graphite
_diffrn_radiation_source 'fine-focus sealed tube'
_diffrn_radiation_type MoK\a
_diffrn_radiation_wavelength 0.71073
_diffrn_reflns_av_R_equivalents 0.0917
_diffrn_reflns_av_sigmaI/netI 0.1230
_diffrn_reflns_limit_h_max 13
_diffrn_reflns_limit_h_min -15
_diffrn_reflns_limit_k_max 17
_diffrn_reflns_limit_k_min -16
_diffrn_reflns_limit_l_max 18
_diffrn_reflns_limit_l_min -14
_diffrn_reflns_number 14025
_diffrn_reflns_theta_full 25.10
_diffrn_reflns_theta_max 25.10
_diffrn_reflns_theta_min 1.57
_exptl_absorpt_coefficient_mu 1.749
_exptl_absorpt_correction_T_max 0.7553
_exptl_absorpt_correction_T_min 0.7212
_exptl_absorpt_correction_type multi-scan
_exptl_absorpt_process_details SADABS
_exptl_crystal_colour yellow
_exptl_crystal_density_diffrn 1.698
_exptl_crystal_density_method 'not measured'
_exptl_crystal_description block
_exptl_crystal_F_000 1476
_exptl_crystal_size_max 0.20
_exptl_crystal_size_mid 0.18
_exptl_crystal_size_min 0.17
_platon_squeeze_details
;
;
_refine_diff_density_max 0.694
_refine_diff_density_min -0.914
_refine_diff_density_rms 0.118
_refine_ls_extinction_method none
_refine_ls_goodness_of_fit_ref 0.879
_refine_ls_hydrogen_treatment constr
_refine_ls_matrix_type full
_refine_ls_number_parameters 415
_refine_ls_number_reflns 5051
_refine_ls_number_restraints 24
_refine_ls_restrained_S_all 0.890
_refine_ls_R_factor_all 0.1273
_refine_ls_R_factor_gt 0.0681
_refine_ls_shift/su_max 0.058
_refine_ls_shift/su_mean 0.003
_refine_ls_structure_factor_coef Fsqd
_refine_ls_weighting_details 'calc w=1/[\s^2^(Fo^2^)+(0.1313P)^2^+0.0000P] where P=(Fo^2^+2Fc^2^)/3'
_refine_ls_weighting_scheme calc
_refine_ls_wR_factor_gt 0.1756
_refine_ls_wR_factor_ref 0.2100
_reflns_number_gt 2748
_reflns_number_total 5051
_reflns_threshold_expression >2sigma(I)
_cod_data_source_file c6ce00273k2.cif
_cod_data_source_block 1-sr
_cod_depositor_comments
;
The following automatic conversions were performed:

'_symmetry_cell_setting' value 'Monoclinic' changed to 'monoclinic'
according to
/usr/data/users/saulius/crontab/automatic-downloads/rss-feeds/RSC/lib/dictionaries/cif_core.dic
dictionary named 'cif_core.dic' version 2.4.2 from 2011-04-26.

Automatic conversion script
Id: cif_fix_values 4268 2015-11-12 08:31:59Z antanas 

 Adding full bibliography for 7224556--7224565.cif.
;
_cod_original_sg_symbol_H-M 'P2(1)/c  '
_cod_database_code 7224556

loop_
_symmetry_equiv_pos_as_xyz
'x, y, z'
'-x, y+1/2, -z+1/2'
'-x, -y, -z'
'x, -y-1/2, z-1/2'

loop_
_atom_site_label
_atom_site_type_symbol
_atom_site_fract_x
_atom_site_fract_y
_atom_site_fract_z
_atom_site_U_iso_or_equiv
_atom_site_adp_type
_atom_site_occupancy
_atom_site_symmetry_multiplicity
_atom_site_calc_flag
_atom_site_refinement_flags
C1 C 0.8791(6) 0.3880(5) 0.9208(5) 0.0355(19) Uani 1 1 d .
C2 C 0.8579(6) 0.4804(5) 0.8788(6) 0.0357(19) Uani 1 1 d .
C3 C 0.7946(7) 0.5403(5) 0.9092(6) 0.045(2) Uani 1 1 d .
H3 H 0.7641 0.5245 0.9565 0.055 Uiso 1 1 calc R
C4 C 0.7769(7) 0.6255(5) 0.8676(6) 0.044(2) Uani 1 1 d .
C5 C 0.8193(6) 0.6534(5) 0.7957(6) 0.0340(19) Uani 1 1 d .
C6 C 0.8808(6) 0.5887(5) 0.7635(5) 0.0330(18) Uani 1 1 d .
C7 C 0.9006(6) 0.5036(5) 0.8066(5) 0.0307(17) Uani 1 1 d .
H7 H 0.9433 0.4621 0.7865 0.037 Uiso 1 1 calc R
C8 C 0.9271(6) 0.6058(6) 0.6830(6) 0.039(2) Uani 1 1 d .
C9 C 0.8036(6) 0.7489(5) 0.7583(5) 0.0321(18) Uani 1 1 d .
C10 C 0.7204(6) 0.7745(6) 0.6879(6) 0.044(2) Uani 1 1 d .
C11 C 0.7118(7) 0.8641(6) 0.6564(6) 0.048(2) Uani 1 1 d .
H11 H 0.6558 0.8805 0.6096 0.058 Uiso 1 1 calc R
C12 C 0.7829(6) 0.9276(5) 0.6924(5) 0.0340(18) Uani 1 1 d .
C13 C 0.8633(6) 0.9028(5) 0.7639(5) 0.0352(19) Uani 1 1 d .
H13 H 0.9124 0.9465 0.7890 0.042 Uiso 1 1 calc R
C14 C 0.8733(6) 0.8168(5) 0.7992(5) 0.0294(17) Uani 1 1 d .
C15 C 1.0398(7) 0.2074(5) 1.1198(6) 0.0364(19) Uani 1 1 d .
C16 C 0.7745(8) 0.4766(5) 1.1525(6) 0.042(2) Uani 1 1 d .
C17 C 0.7502(7) 0.1454(6) 1.1469(7) 0.062(3) Uani 1 1 d .
H17 H 0.8184 0.1254 1.1621 0.074 Uiso 1 1 calc R
C18 C 0.6748(9) 0.0892(8) 1.1625(9) 0.090(4) Uani 1 1 d .
H18 H 0.6923 0.0323 1.1889 0.108 Uiso 1 1 calc R
C19 C 0.5726(9) 0.1162(9) 1.1395(12) 0.110(5) Uani 1 1 d .
C20 C 0.5508(9) 0.1951(9) 1.0987(13) 0.128(7) Uani 1 1 d .
H20 H 0.4820 0.2122 1.0774 0.154 Uiso 1 1 calc R
C21 C 0.6298(8) 0.2543(8) 1.0869(11) 0.103(5) Uani 1 1 d .
H21 H 0.6123 0.3121 1.0626 0.124 Uiso 1 1 calc R
C22 C 0.8468(8) 0.0580(6) 0.9489(7) 0.055(2) Uani 1 1 d .
H22 H 0.9101 0.0384 0.9840 0.065 Uiso 1 1 calc R
C23 C 0.7635(8) 0.0030(7) 0.9448(8) 0.068(3) Uani 1 1 d .
H23 H 0.7693 -0.0518 0.9765 0.081 Uiso 1 1 calc R
C24 C 0.6707(9) 0.0317(10) 0.8920(11) 0.100(5) Uani 1 1 d .
H24 H 0.6781 -0.0032 0.8386 0.120 Uiso 1 1 calc R
C25 C 0.6658(8) 0.1145(8) 0.8487(10) 0.092(4) Uani 1 1 d .
H25 H 0.6029 0.1366 0.8151 0.110 Uiso 1 1 calc R
C26 C 0.7546(8) 0.1643(7) 0.8552(7) 0.060(3) Uani 1 1 d .
H26 H 0.7520 0.2185 0.8228 0.072 Uiso 1 1 calc R
C27 C 0.5654(16) -0.0253(15) 0.9033(14) 0.169(8) Uani 1 1 d U
H27A H 0.5848 -0.0729 0.9487 0.203 Uiso 1 1 calc R
H27B H 0.5180 0.0160 0.9232 0.203 Uiso 1 1 calc R
C28 C 0.5216(15) -0.0604(12) 0.8270(11) 0.152(8) Uani 1 1 d .
H28A H 0.5672 -0.1014 0.8045 0.182 Uiso 1 1 calc R
H28B H 0.4948 -0.0144 0.7815 0.182 Uiso 1 1 calc R
N2 N 0.6463(8) 0.7104(7) 0.6462(8) 0.086(3) Uani 1 1 d .
N3 N 0.7292(6) 0.2299(4) 1.1097(5) 0.0428(17) Uani 1 1 d .
N4 N 0.8447(5) 0.1363(5) 0.9073(5) 0.0399(16) Uani 1 1 d .
O1 O 0.9405(5) 0.3373(4) 0.8941(4) 0.0516(17) Uani 1 1 d .
O2 O 0.8263(5) 0.3643(4) 0.9765(4) 0.0633(19) Uani 1 1 d .
O5 O 0.9426(5) 0.6882(4) 0.6651(4) 0.0517(16) Uani 1 1 d .
O6 O 0.9425(5) 0.5388(4) 0.6361(4) 0.0505(16) Uani 1 1 d .
O7 O 0.6656(8) 0.6338(7) 0.6381(9) 0.150(5) Uani 1 1 d .
O8 O 0.5579(9) 0.7370(8) 0.6194(12) 0.179(7) Uani 1 1 d .
O9 O 0.8534(5) 0.4252(4) 1.1768(4) 0.0505(16) Uani 1 1 d .
O10 O 0.6952(5) 0.4568(4) 1.0944(4) 0.0538(17) Uani 1 1 d .
O11 O 0.9594(5) 0.2409(5) 1.1331(4) 0.068(2) Uani 1 1 d .
O12 O 1.0567(5) 0.1895(5) 1.0447(4) 0.0635(19) Uani 1 1 d .
Zn1 Zn 0.83833(7) 0.31841(6) 1.09960(6) 0.0337(3) Uani 1 1 d .
Zn2 Zn 0.97549(7) 0.20955(6) 0.92192(6) 0.0345(3) Uani 1 1 d .
N1 N 0.6991(15) 0.6806(11) 0.9020(13) 0.161(7) Uani 1 1 d U
O3 O 0.7225(18) 0.7039(14) 0.9768(16) 0.250(10) Uani 1 1 d U
O4 O 0.6487(15) 0.7316(12) 0.8504(13) 0.221(7) Uani 1 1 d U

loop_
_atom_site_aniso_label
_atom_site_aniso_U_11
_atom_site_aniso_U_22
_atom_site_aniso_U_33
_atom_site_aniso_U_23
_atom_site_aniso_U_13
_atom_site_aniso_U_12
C1 0.042(5) 0.030(4) 0.037(5) 0.008(4) 0.013(4) -0.002(4)
C2 0.039(5) 0.016(4) 0.058(5) 0.005(3) 0.023(4) 0.006(3)
C3 0.060(6) 0.027(5) 0.060(6) 0.010(4) 0.037(5) 0.011(4)
C4 0.056(6) 0.029(5) 0.052(5) 0.011(4) 0.023(5) 0.010(4)
C5 0.035(5) 0.015(4) 0.055(5) 0.002(3) 0.017(4) -0.005(3)
C6 0.036(5) 0.029(4) 0.039(4) 0.013(3) 0.018(4) 0.000(3)
C7 0.035(4) 0.021(4) 0.037(4) 0.002(3) 0.011(4) -0.001(3)
C8 0.035(5) 0.031(5) 0.054(5) 0.005(4) 0.015(4) 0.002(4)
C9 0.035(4) 0.026(4) 0.035(4) 0.004(3) 0.005(4) 0.002(3)
C10 0.037(5) 0.026(5) 0.059(6) 0.009(4) -0.004(4) 0.000(4)
C11 0.044(5) 0.042(5) 0.050(5) 0.010(4) -0.006(4) 0.010(4)
C12 0.041(5) 0.017(4) 0.044(5) 0.006(3) 0.009(4) 0.006(4)
C13 0.037(5) 0.023(4) 0.051(5) -0.001(4) 0.022(4) -0.003(3)
C14 0.032(4) 0.021(4) 0.040(5) 0.004(3) 0.019(4) 0.008(3)
C15 0.044(5) 0.022(4) 0.045(5) 0.009(4) 0.014(4) -0.003(4)
C16 0.064(6) 0.027(5) 0.038(5) -0.009(4) 0.021(5) -0.011(4)
C17 0.037(5) 0.037(5) 0.102(8) 0.020(5) -0.001(5) -0.004(4)
C18 0.073(8) 0.046(7) 0.144(11) 0.043(7) 0.011(8) -0.016(6)
C19 0.051(8) 0.072(9) 0.199(16) 0.050(10) 0.014(9) -0.021(7)
C20 0.038(7) 0.062(9) 0.28(2) 0.049(11) 0.029(10) -0.009(6)
C21 0.046(7) 0.060(8) 0.202(16) 0.051(9) 0.027(9) 0.001(6)
C22 0.054(6) 0.043(6) 0.069(7) 0.013(5) 0.019(5) -0.005(5)
C23 0.060(7) 0.045(6) 0.106(9) 0.022(6) 0.033(7) -0.006(5)
C24 0.058(8) 0.080(9) 0.164(14) 0.008(9) 0.028(9) -0.039(7)
C25 0.043(6) 0.069(8) 0.159(12) 0.035(8) 0.013(7) -0.007(6)
C26 0.056(7) 0.046(6) 0.079(7) 0.015(5) 0.015(6) -0.011(5)
C27 0.169(8) 0.169(8) 0.169(8) 0.0003(11) 0.039(2) -0.0003(11)
C28 0.22(2) 0.120(14) 0.095(12) 0.011(10) 0.000(12) -0.084(14)
N2 0.060(7) 0.046(6) 0.128(9) 0.010(6) -0.024(6) -0.013(5)
N3 0.049(5) 0.023(4) 0.057(5) 0.003(3) 0.012(4) -0.004(3)
N4 0.037(4) 0.032(4) 0.052(4) 0.000(3) 0.013(4) -0.001(3)
O1 0.069(4) 0.036(3) 0.064(4) 0.021(3) 0.047(4) 0.022(3)
O2 0.080(5) 0.048(4) 0.075(5) 0.033(3) 0.044(4) 0.021(3)
O5 0.072(4) 0.029(3) 0.064(4) 0.012(3) 0.037(4) 0.005(3)
O6 0.077(5) 0.034(3) 0.047(4) -0.001(3) 0.027(3) 0.000(3)
O7 0.125(8) 0.060(7) 0.214(12) -0.024(7) -0.066(8) -0.021(6)
O8 0.090(8) 0.091(9) 0.314(19) 0.036(10) -0.037(10) -0.020(7)
O9 0.059(4) 0.026(3) 0.064(4) -0.007(3) 0.008(3) 0.012(3)
O10 0.056(4) 0.033(3) 0.070(4) -0.018(3) 0.009(4) -0.012(3)
O11 0.057(4) 0.092(6) 0.052(4) 0.006(4) 0.007(4) 0.022(4)
O12 0.079(5) 0.065(5) 0.051(4) 0.007(3) 0.023(4) 0.030(4)
Zn1 0.0386(6) 0.0209(5) 0.0454(6) -0.0006(4) 0.0173(4) -0.0020(4)
Zn2 0.0433(6) 0.0257(5) 0.0376(6) 0.0019(4) 0.0157(4) 0.0021(4)
N1 0.218(14) 0.111(10) 0.145(12) 0.015(9) 0.025(11) 0.117(10)
O3 0.276(17) 0.246(16) 0.247(16) -0.068(13) 0.098(14) 0.094(13)
O4 0.248(14) 0.197(13) 0.258(15) 0.072(12) 0.136(12) 0.115(11)

loop_
_atom_type_symbol
_atom_type_description
_atom_type_scat_dispersion_real
_atom_type_scat_dispersion_imag
_atom_type_scat_source
C C 0.0033 0.0016 'International Tables Vol C Tables 4.2.6.8 and 6.1.1.4'
H H 0.0000 0.0000 'International Tables Vol C Tables 4.2.6.8 and 6.1.1.4'
N N 0.0061 0.0033 'International Tables Vol C Tables 4.2.6.8 and 6.1.1.4'
O O 0.0106 0.0060 'International Tables Vol C Tables 4.2.6.8 and 6.1.1.4'
Zn Zn 0.2839 1.4301 'International Tables Vol C Tables 4.2.6.8 and 6.1.1.4'

loop_
_geom_angle_atom_site_label_1
_geom_angle_atom_site_label_2
_geom_angle_atom_site_label_3
_geom_angle
_geom_angle_site_symmetry_1
_geom_angle_site_symmetry_3
O1 C1 O2 124.3(7) . .
O1 C1 C2 118.5(7) . .
O2 C1 C2 117.0(7) . .
C3 C2 C7 120.3(7) . .
C3 C2 C1 120.6(7) . .
C7 C2 C1 119.1(7) . .
C2 C3 C4 118.5(7) . .
C2 C3 H3 120.8 . .
C4 C3 H3 120.8 . .
C3 C4 C5 123.9(7) . .
C3 C4 N1 112.6(9) . .
C5 C4 N1 123.3(10) . .
C4 C5 C6 116.3(7) . .
C4 C5 C9 121.2(7) . .
C6 C5 C9 122.4(7) . .
C7 C6 C5 119.9(7) . .
C7 C6 C8 117.1(7) . .
C5 C6 C8 123.0(7) . .
C2 C7 C6 121.2(7) . .
C2 C7 H7 119.4 . .
C6 C7 H7 119.4 . .
O6 C8 O5 124.8(8) . .
O6 C8 C6 118.4(7) . .
O5 C8 C6 116.7(7) . .
C10 C9 C14 118.1(7) . .
C10 C9 C5 123.5(7) . .
C14 C9 C5 118.4(7) . .
N2 C10 C11 119.0(8) . .
N2 C10 C9 120.8(8) . .
C11 C10 C9 120.2(8) . .
C12 C11 C10 121.2(8) . .
C12 C11 H11 119.4 . .
C10 C11 H11 119.4 . .
C11 C12 C13 118.5(7) . .
C11 C12 C16 119.8(8) . 4_575
C13 C12 C16 121.7(7) . 4_575
C14 C13 C12 122.5(7) . .
C14 C13 H13 118.7 . .
C12 C13 H13 118.7 . .
C13 C14 C9 119.3(7) . .
C13 C14 C15 121.2(7) . 3_767
C9 C14 C15 119.4(6) . 3_767
O12 C15 O11 125.7(8) . .
O12 C15 C14 115.1(8) . 3_767
O11 C15 C14 119.2(7) . 3_767
O10 C16 O9 125.0(7) . .
O10 C16 C12 118.0(8) . 4_576
O9 C16 C12 116.8(8) . 4_576
C18 C17 N3 122.3(9) . .
C18 C17 H17 118.9 . .
N3 C17 H17 118.9 . .
C17 C18 C19 120.3(10) . .
C17 C18 H18 119.8 . .
C19 C18 H18 119.8 . .
C20 C19 C18 118.0(10) . .
C20 C19 C28 118.4(12) . 3_657
C18 C19 C28 123.2(12) . 3_657
C19 C20 C21 121.0(11) . .
C19 C20 H20 119.5 . .
C21 C20 H20 119.5 . .
N3 C21 C20 121.7(11) . .
N3 C21 H21 119.1 . .
C20 C21 H21 119.1 . .
N4 C22 C23 125.0(10) . .
N4 C22 H22 117.5 . .
C23 C22 H22 117.5 . .
C22 C23 C24 117.2(10) . .
C22 C23 H23 121.4 . .
C24 C23 H23 121.4 . .
C25 C24 C23 119.0(10) . .
C25 C24 C27 122.8(13) . .
C23 C24 C27 116.7(13) . .
C25 C24 H24 94.0 . .
C23 C24 H24 94.0 . .
C27 C24 H24 94.0 . .
C24 C25 C26 119.4(11) . .
C24 C25 H25 120.3 . .
C26 C25 H25 120.3 . .
N4 C26 C25 121.2(9) . .
N4 C26 H26 119.4 . .
C25 C26 H26 119.4 . .
C28 C27 C24 109.0(17) . .
C28 C27 H27A 109.9 . .
C24 C27 H27A 109.9 . .
C28 C27 H27B 109.9 . .
C24 C27 H27B 109.9 . .
H27A C27 H27B 108.3 . .
C27 C28 C19 98.0(16) . 3_657
C27 C28 H28A 112.2 . .
C19 C28 H28A 112.2 3_657 .
C27 C28 H28B 112.2 . .
C19 C28 H28B 112.2 3_657 .
H28A C28 H28B 109.8 . .
O7 N2 O8 119.7(11) . .
O7 N2 C10 123.0(11) . .
O8 N2 C10 117.4(11) . .
C21 N3 C17 116.5(8) . .
C21 N3 Zn1 120.3(6) . .
C17 N3 Zn1 123.0(6) . .
C22 N4 C26 118.0(8) . .
C22 N4 Zn2 119.7(6) . .
C26 N4 Zn2 122.3(6) . .
C1 O1 Zn2 130.3(5) . .
C1 O2 Zn1 142.8(6) . .
C8 O5 Zn2 116.7(5) . 2_756
C16 O9 Zn1 110.0(5) . .
C15 O11 Zn1 152.7(6) . .
C15 O12 Zn2 131.8(6) . .
O9 Zn1 O11 110.7(3) . .
O9 Zn1 O2 105.7(3) . .
O11 Zn1 O2 109.2(3) . .
O9 Zn1 N3 117.3(3) . .
O11 Zn1 N3 100.1(3) . .
O2 Zn1 N3 113.6(3) . .
O5 Zn2 O12 110.7(3) 2_746 .
O5 Zn2 O1 98.8(2) 2_746 .
O12 Zn2 O1 113.8(3) . .
O5 Zn2 N4 116.9(3) 2_746 .
O12 Zn2 N4 107.4(3) . .
O1 Zn2 N4 109.4(3) . .
O3 N1 O4 116.6(19) . .
O3 N1 C4 116.7(18) . .
O4 N1 C4 116.6(17) . .

loop_
_geom_bond_atom_site_label_1
_geom_bond_atom_site_label_2
_geom_bond_distance
_geom_bond_site_symmetry_2
C1 O1 1.239(9) .
C1 O2 1.263(9) .
C1 C2 1.494(10) .
C2 C3 1.367(10) .
C2 C7 1.385(10) .
C3 C4 1.393(11) .
C3 H3 0.9300 .
C4 C5 1.397(11) .
C4 N1 1.498(16) .
C5 C6 1.411(10) .
C5 C9 1.505(10) .
C6 C7 1.403(10) .
C6 C8 1.507(10) .
C7 H7 0.9300 .
C8 O6 1.255(9) .
C8 O5 1.264(9) .
C9 C10 1.396(11) .
C9 C14 1.401(11) .
C10 N2 1.401(12) .
C10 C11 1.392(11) .
C11 C12 1.348(11) .
C11 H11 0.9300 .
C12 C13 1.380(11) .
C12 C16 1.521(10) 4_575
C13 C14 1.363(10) .
C13 H13 0.9300 .
C14 C15 1.517(11) 3_767
C15 O12 1.236(10) .
C15 O11 1.234(10) .
C15 C14 1.517(11) 3_767
C16 O10 1.239(10) .
C16 O9 1.274(11) .
C16 C12 1.521(10) 4_576
C17 C18 1.359(13) .
C17 N3 1.362(11) .
C17 H17 0.9300 .
C18 C19 1.380(16) .
C18 H18 0.9300 .
C19 C20 1.310(17) .
C19 C28 1.671(19) 3_657
C20 C21 1.405(15) .
C20 H20 0.9300 .
C21 N3 1.335(12) .
C21 H21 0.9300 .
C22 N4 1.305(11) .
C22 C23 1.358(13) .
C22 H22 0.9300 .
C23 C24 1.371(15) .
C23 H23 0.9300 .
C24 C25 1.372(16) .
C24 C27 1.67(2) .
C24 H24 0.9800 .
C25 C26 1.371(13) .
C25 H25 0.9300 .
C26 N4 1.335(11) .
C26 H26 0.9300 .
C27 C28 1.27(2) .
C27 H27A 0.9700 .
C27 H27B 0.9700 .
C28 C19 1.671(19) 3_657
C28 H28A 0.9700 .
C28 H28B 0.9700 .
N2 O7 1.164(12) .
N2 O8 1.214(13) .
N3 Zn1 1.979(7) .
N4 Zn2 2.011(7) .
O1 Zn2 1.951(6) .
O2 Zn1 1.950(6) .
O5 Zn2 1.919(6) 2_756
O9 Zn1 1.934(6) .
O11 Zn1 1.938(7) .
O12 Zn2 1.940(7) .
Zn2 O5 1.919(6) 2_746
N1 O3 1.15(2) .
N1 O4 1.171(18) .

loop_
_geom_torsion_atom_site_label_1
_geom_torsion_atom_site_label_2
_geom_torsion_atom_site_label_3
_geom_torsion_atom_site_label_4
_geom_torsion
_geom_torsion_site_symmetry_1
_geom_torsion_site_symmetry_4
O1 C1 C2 C3 -176.8(8) . .
O2 C1 C2 C3 8.7(12) . .
O1 C1 C2 C7 5.2(12) . .
O2 C1 C2 C7 -169.3(8) . .
C7 C2 C3 C4 -1.8(13) . .
C1 C2 C3 C4 -179.8(8) . .
C2 C3 C4 C5 0.7(14) . .
C2 C3 C4 N1 174.9(11) . .
C3 C4 C5 C6 1.8(13) . .
N1 C4 C5 C6 -171.8(12) . .
C3 C4 C5 C9 -175.4(8) . .
N1 C4 C5 C9 11.1(16) . .
C4 C5 C6 C7 -3.3(12) . .
C9 C5 C6 C7 173.9(7) . .
C4 C5 C6 C8 176.5(7) . .
C9 C5 C6 C8 -6.4(12) . .
C3 C2 C7 C6 0.3(12) . .
C1 C2 C7 C6 178.3(7) . .
C5 C6 C7 C2 2.3(12) . .
C8 C6 C7 C2 -177.4(7) . .
C7 C6 C8 O6 28.7(11) . .
C5 C6 C8 O6 -151.0(8) . .
C7 C6 C8 O5 -154.9(8) . .
C5 C6 C8 O5 25.3(12) . .
C4 C5 C9 C10 -89.6(11) . .
C6 C5 C9 C10 93.4(10) . .
C4 C5 C9 C14 87.2(9) . .
C6 C5 C9 C14 -89.8(10) . .
C14 C9 C10 N2 -178.0(9) . .
C5 C9 C10 N2 -1.3(14) . .
C14 C9 C10 C11 3.9(12) . .
C5 C9 C10 C11 -179.4(8) . .
N2 C10 C11 C12 -177.9(10) . .
C9 C10 C11 C12 0.3(14) . .
C10 C11 C12 C13 -2.3(13) . .
C10 C11 C12 C16 176.3(8) . 4_575
C11 C12 C13 C14 0.2(12) . .
C16 C12 C13 C14 -178.5(7) 4_575 .
C12 C13 C14 C9 4.0(11) . .
C12 C13 C14 C15 -177.6(7) . 3_767
C10 C9 C14 C13 -5.9(11) . .
C5 C9 C14 C13 177.1(7) . .
C10 C9 C14 C15 175.7(7) . 3_767
C5 C9 C14 C15 -1.2(10) . 3_767
N3 C17 C18 C19 1(2) . .
C17 C18 C19 C20 3(3) . .
C17 C18 C19 C28 -168.6(14) . 3_657
C18 C19 C20 C21 -6(3) . .
C28 C19 C20 C21 165.9(16) 3_657 .
C19 C20 C21 N3 6(3) . .
N4 C22 C23 C24 0.8(18) . .
C22 C23 C24 C25 -2(2) . .
C22 C23 C24 C27 -168.4(13) . .
C23 C24 C25 C26 3(2) . .
C27 C24 C25 C26 169.1(15) . .
C24 C25 C26 N4 -4(2) . .
C25 C24 C27 C28 74(2) . .
C23 C24 C27 C28 -120(2) . .
C24 C27 C28 C19 176.6(13) . 3_657
C11 C10 N2 O7 146.6(13) . .
C9 C10 N2 O7 -31.6(19) . .
C11 C10 N2 O8 -35.0(18) . .
C9 C10 N2 O8 146.8(13) . .
C20 C21 N3 C17 -1(2) . .
C20 C21 N3 Zn1 -175.8(13) . .
C18 C17 N3 C21 -1.6(17) . .
C18 C17 N3 Zn1 172.6(10) . .
C23 C22 N4 C26 -1.3(15) . .
C23 C22 N4 Zn2 179.4(8) . .
C25 C26 N4 C22 2.9(15) . .
C25 C26 N4 Zn2 -177.9(9) . .
O2 C1 O1 Zn2 1.9(13) . .
C2 C1 O1 Zn2 -172.3(6) . .
O1 C1 O2 Zn1 59.1(14) . .
C2 C1 O2 Zn1 -126.7(9) . .
O6 C8 O5 Zn2 -15.2(11) . 2_756
C6 C8 O5 Zn2 168.7(5) . 2_756
O10 C16 O9 Zn1 7.1(11) . .
C12 C16 O9 Zn1 -167.6(5) 4_576 .
O12 C15 O11 Zn1 -32(2) . .
C14 C15 O11 Zn1 149.4(12) 3_767 .
O11 C15 O12 Zn2 3.5(14) . .
C14 C15 O12 Zn2 -177.7(6) 3_767 .
C16 O9 Zn1 O11 178.3(5) . .
C16 O9 Zn1 O2 60.1(6) . .
C16 O9 Zn1 N3 -67.8(6) . .
C15 O11 Zn1 O9 -108.3(15) . .
C15 O11 Zn1 O2 7.7(16) . .
C15 O11 Zn1 N3 127.3(15) . .
C1 O2 Zn1 O9 86.9(10) . .
C1 O2 Zn1 O11 -32.3(11) . .
C1 O2 Zn1 N3 -143.1(10) . .
C21 N3 Zn1 O9 64.1(10) . .
C17 N3 Zn1 O9 -109.9(8) . .
C21 N3 Zn1 O11 -176.2(10) . .
C17 N3 Zn1 O11 9.8(8) . .
C21 N3 Zn1 O2 -59.9(10) . .
C17 N3 Zn1 O2 126.1(8) . .
C15 O12 Zn2 O5 168.4(8) . 2_746
C15 O12 Zn2 O1 58.1(9) . .
C15 O12 Zn2 N4 -63.0(8) . .
C1 O1 Zn2 O5 171.0(8) . 2_746
C1 O1 Zn2 O12 -71.7(8) . .
C1 O1 Zn2 N4 48.4(8) . .
C22 N4 Zn2 O5 90.9(7) . 2_746
C26 N4 Zn2 O5 -88.4(8) . 2_746
C22 N4 Zn2 O12 -34.1(7) . .
C26 N4 Zn2 O12 146.7(7) . .
C22 N4 Zn2 O1 -158.0(7) . .
C26 N4 Zn2 O1 22.8(8) . .
C3 C4 N1 O3 66(3) . .
C5 C4 N1 O3 -119(2) . .
C3 C4 N1 O4 -149(2) . .
C5 C4 N1 O4 25(3) . .

loop_
_platon_squeeze_void_nr
_platon_squeeze_void_average_x
_platon_squeeze_void_average_y
_platon_squeeze_void_average_z
_platon_squeeze_void_volume
_platon_squeeze_void_count_electrons
_platon_squeeze_void_content
1 0.500 0.500 0.000 111 19 ' '
2 0.500 1.000 0.500 111 19 ' '
